data_7103787
loop_
_publ_author_name
'Michael Hill'
'Peter B. Hitchcock'

_publ_section_title
;
Bis(phosphinimino)methyl derivatives of Ca, Sr and
Ba: facile access to heavier alkaline earth organometallic chemistry.
;
_journal_name_full 'Chemical communications (Cambridge, England)'
_journal_paper_doi 10.1039/b305430f
_journal_year 2003
_chemical_compound_source 'synthesis as described'
_chemical_formula_moiety 'C53 H69 Ca1 N3 O1 P2 Si2'
_chemical_formula_sum 'C53 H69 Ca N3 O P2 Si2'
_chemical_formula_weight 922.31
_chemical_name_common
;
[Ca(thf){N(SiMe3)2}(MesNPPh2CHPPh2NMes)]
;
_space_group_IT_number 14
_symmetry_cell_setting monoclinic
_symmetry_Int_Tables_number 14
_symmetry_space_group_name_Hall '-P 2ybc'
_symmetry_space_group_name_H-M 'P 1 21/c 1'
_atom_sites_solution_hydrogens geom
_atom_sites_solution_primary direct
_atom_sites_solution_secondary difmap
_audit_conform_dict_location ftp://ftp.iucr.org/pub/cif_core.dic
_audit_conform_dict_name cif_core.dic
_audit_conform_dict_version 2.2
_audit_creation_date 2003-02-25T15:53:36-00:00
_audit_creation_method 'WinGX routine CIF_UPDATE'
_cell_angle_alpha 90
_cell_angle_beta 104.334(2)
_cell_angle_gamma 90
_cell_formula_units_Z 4
_cell_length_a 12.6861(6)
_cell_length_b 22.9406(11)
_cell_length_c 18.2982(10)
_cell_measurement_reflns_used 34842
_cell_measurement_temperature 173(2)
_cell_measurement_theta_max 22.986
_cell_measurement_theta_min 3.705
_cell_measurement_wavelength 0.71073
_cell_volume 5159.5(4)
_computing_cell_refinement 'HKL Scalepack (Otwinowski & Minor 1997)'
_computing_data_collection 'Collect (Nonius BV, 1997-2000)'
_computing_data_reduction 'HKL Denzo and Scalepack (Otwinowski & Minor 1997)'
_computing_molecular_graphics 'Ortep-3 for Windows (Farrugia, 1997)'
_computing_publication_material 'WinGX publication routines (Farrugia, 1999)'
_computing_structure_refinement 'SHELXL-97 (Sheldrick, 1997)'
_computing_structure_solution 'SHELXS-97 (Sheldrick, 1997)'
_diffrn_ambient_temperature 173(2)
_diffrn_measured_fraction_theta_full 0.982
_diffrn_measured_fraction_theta_max 0.982
_diffrn_measurement_device '95mm CCD camera on \k-goniostat'
_diffrn_measurement_device_type KappaCCD
_diffrn_measurement_method CCD
_diffrn_radiation_monochromator graphite
_diffrn_radiation_probe x-ray
_diffrn_radiation_type MoK\a
_diffrn_radiation_wavelength 0.71073
_diffrn_reflns_av_R_equivalents 0.2264
_diffrn_reflns_av_unetI/netI 0.1598
_diffrn_reflns_limit_h_max 13
_diffrn_reflns_limit_h_min -13
_diffrn_reflns_limit_k_max 24
_diffrn_reflns_limit_k_min -25
_diffrn_reflns_limit_l_max 20
_diffrn_reflns_limit_l_min -20
_diffrn_reflns_number 28754
_diffrn_reflns_theta_full 23.03
_diffrn_reflns_theta_max 23.03
_diffrn_reflns_theta_min 3.73
_exptl_absorpt_coefficient_mu 0.269
_exptl_absorpt_correction_T_max 0.867
_exptl_absorpt_correction_T_min 0.985
_exptl_absorpt_correction_type multi-scan
_exptl_absorpt_process_details
;
[c.f. r.h. blessing, acta cryst. (1995), a51, 33-38]
;
_exptl_crystal_colour colourless
_exptl_crystal_density_diffrn 1.187
_exptl_crystal_density_method 'not measured'
_exptl_crystal_description needle
_exptl_crystal_F_000 1976
_exptl_crystal_size_max 0.3
_exptl_crystal_size_mid 0.05
_exptl_crystal_size_min 0.05
_refine_diff_density_max 0.333
_refine_diff_density_min -0.359
_refine_diff_density_rms 0.078
_refine_ls_extinction_method none
_refine_ls_goodness_of_fit_ref 1.098
_refine_ls_hydrogen_treatment mixed
_refine_ls_matrix_type full
_refine_ls_number_parameters 575
_refine_ls_number_reflns 7073
_refine_ls_number_restraints 18
_refine_ls_restrained_S_all 1.1
_refine_ls_R_factor_all 0.1741
_refine_ls_R_factor_gt 0.0892
_refine_ls_shift/su_max 0
_refine_ls_shift/su_mean 0
_refine_ls_structure_factor_coef Fsqd
_refine_ls_weighting_details 'calc w=1/[\s^2^(Fo^2^)+(0.0000P)^2^+17.8430P] where P=(Fo^2^+2Fc^2^)/3'
_refine_ls_weighting_scheme calc
_refine_ls_wR_factor_gt 0.1423
_refine_ls_wR_factor_ref 0.1722
_reflns_number_gt 4054
_reflns_number_total 7073
_reflns_threshold_expression >2sigma(I)
_cod_data_source_file b305430f.txt
_cod_data_source_block feb2703
_cod_original_sg_symbol_H-M P2(1)/c
_cod_original_formula_sum 'C53 H69 Ca1 N3 O1 P2 Si2'
_cod_database_code 7103787

loop_
_symmetry_equiv_pos_as_xyz
'x, y, z'
'-x, y+1/2, -z+1/2'
'-x, -y, -z'
'x, -y-1/2, z-1/2'

loop_
_atom_site_label
_atom_site_type_symbol
_atom_site_fract_x
_atom_site_fract_y
_atom_site_fract_z
_atom_site_U_iso_or_equiv
_atom_site_adp_type
_atom_site_occupancy
_atom_site_symmetry_multiplicity
_atom_site_calc_flag
_atom_site_refinement_flags
_atom_site_disorder_assembly
_atom_site_disorder_group
Ca Ca 0.69808(11) 0.14260(6) 0.24563(8) 0.0263(4) Uani 1 1 d . B .
P1 P 0.69845(14) 0.01428(8) 0.30799(10) 0.0222(4) Uani 1 1 d . B .
P2 P 0.91871(14) 0.08407(8) 0.33368(10) 0.0215(4) Uani 1 1 d . B .
Si1 Si 0.73979(18) 0.28413(9) 0.27175(12) 0.0353(6) Uani 1 1 d . B .
Si2 Si 0.62909(17) 0.23709(9) 0.38490(12) 0.0362(6) Uani 1 1 d . B .
O O 0.5434(5) 0.1662(2) 0.1416(3) 0.067(2) Uani 1 1 d D . .
N1 N 0.6125(4) 0.0485(2) 0.2427(3) 0.0229(14) Uani 1 1 d . . .
N2 N 0.8903(4) 0.1181(2) 0.2549(3) 0.0238(14) Uani 1 1 d . . .
N3 N 0.6880(4) 0.2282(2) 0.3122(3) 0.0277(14) Uani 1 1 d . . .
C1 C 0.7979(5) 0.0638(3) 0.3507(4) 0.0189(16) Uani 1 1 d . . .
H1 H 0.797(5) 0.075(3) 0.394(4) 0.028 Uiso 1 1 d . . .
C2 C 0.7565(6) -0.0489(3) 0.2710(4) 0.0253(18) Uani 1 1 d . . .
C3 C 0.8253(6) -0.0410(3) 0.2240(4) 0.0327(19) Uani 1 1 d . B .
H3 H 0.8444 -0.0025 0.2132 0.039 Uiso 1 1 calc R . .
C4 C 0.8674(6) -0.0876(4) 0.1923(4) 0.043(2) Uani 1 1 d . . .
H4 H 0.9163 -0.0811 0.1614 0.052 Uiso 1 1 calc R B .
C5 C 0.8380(7) -0.1428(4) 0.2060(5) 0.051(2) Uani 1 1 d . B .
H5 H 0.8661 -0.1748 0.184 0.061 Uiso 1 1 calc R . .
C6 C 0.7679(7) -0.1528(3) 0.2516(5) 0.044(2) Uani 1 1 d . . .
H6 H 0.7471 -0.1915 0.2602 0.053 Uiso 1 1 calc R B .
C7 C 0.7279(6) -0.1060(3) 0.2847(4) 0.036(2) Uani 1 1 d . B .
H7 H 0.6808 -0.1129 0.3169 0.044 Uiso 1 1 calc R . .
C8 C 0.6410(5) -0.0160(3) 0.3807(4) 0.0251(17) Uani 1 1 d . . .
C9 C 0.6946(6) -0.0134(3) 0.4565(4) 0.0297(18) Uani 1 1 d . B .
H9 H 0.7625 0.0063 0.4708 0.036 Uiso 1 1 calc R . .
C10 C 0.6528(6) -0.0385(3) 0.5118(4) 0.0346(19) Uani 1 1 d . . .
H10 H 0.6908 -0.0352 0.5634 0.042 Uiso 1 1 calc R B .
C11 C 0.5558(6) -0.0683(3) 0.4920(4) 0.044(2) Uani 1 1 d . B .
H11 H 0.528 -0.087 0.5296 0.053 Uiso 1 1 calc R . .
C12 C 0.4994(6) -0.0711(3) 0.4178(4) 0.041(2) Uani 1 1 d . . .
H12 H 0.4312 -0.0906 0.4044 0.05 Uiso 1 1 calc R B .
C13 C 0.5412(6) -0.0456(3) 0.3617(4) 0.0332(19) Uani 1 1 d . B .
H13 H 0.5019 -0.0483 0.3104 0.04 Uiso 1 1 calc R . .
C14 C 1.0116(5) 0.0228(3) 0.3385(3) 0.0182(16) Uani 1 1 d . . .
C15 C 1.0093(5) -0.0211(3) 0.3923(4) 0.0290(18) Uani 1 1 d . B .
H15 H 0.9588 -0.0184 0.4227 0.035 Uiso 1 1 calc R . .
C16 C 1.0805(6) -0.0681(3) 0.4010(4) 0.0332(19) Uani 1 1 d . . .
H16 H 1.079 -0.0972 0.4376 0.04 Uiso 1 1 calc R B .
C17 C 1.1517(6) -0.0722(3) 0.3573(4) 0.036(2) Uani 1 1 d . B .
H17 H 1.1997 -0.1046 0.3631 0.043 Uiso 1 1 calc R . .
C18 C 1.1561(6) -0.0303(3) 0.3044(4) 0.036(2) Uani 1 1 d . . .
H18 H 1.2071 -0.0336 0.2744 0.044 Uiso 1 1 calc R B .
C19 C 1.0852(5) 0.0171(3) 0.2950(4) 0.0292(18) Uani 1 1 d . B .
H19 H 1.0878 0.0459 0.2582 0.035 Uiso 1 1 calc R . .
C20 C 0.9842(5) 0.1263(3) 0.4166(4) 0.0235(17) Uani 1 1 d . . .
C21 C 1.0853(6) 0.1118(3) 0.4648(4) 0.0318(19) Uani 1 1 d . B .
H21 H 1.1232 0.0783 0.4545 0.038 Uiso 1 1 calc R . .
C22 C 1.1296(6) 0.1457(4) 0.5265(4) 0.041(2) Uani 1 1 d . . .
H22 H 1.1985 0.1354 0.558 0.049 Uiso 1 1 calc R B .
C23 C 1.0780(7) 0.1931(3) 0.5436(4) 0.045(2) Uani 1 1 d . B .
H23 H 1.1103 0.2157 0.5869 0.054 Uiso 1 1 calc R . .
C24 C 0.9789(7) 0.2089(3) 0.4987(4) 0.043(2) Uani 1 1 d . . .
H24 H 0.9418 0.2419 0.5113 0.052 Uiso 1 1 calc R B .
C25 C 0.9326(6) 0.1764(3) 0.4346(4) 0.0276(18) Uani 1 1 d . B .
H25 H 0.8652 0.1884 0.4025 0.033 Uiso 1 1 calc R . .
C26 C 0.5040(5) 0.0297(3) 0.2049(4) 0.0236(17) Uani 1 1 d . B .
C27 C 0.4829(5) -0.0075(3) 0.1412(4) 0.0271(18) Uani 1 1 d . . .
C28 C 0.3728(6) -0.0194(3) 0.1057(4) 0.035(2) Uani 1 1 d . B .
H28 H 0.3577 -0.0453 0.0639 0.042 Uiso 1 1 calc R . .
C29 C 0.2858(6) 0.0044(3) 0.1281(4) 0.0320(19) Uani 1 1 d . . .
C30 C 0.3113(6) 0.0418(3) 0.1892(4) 0.037(2) Uani 1 1 d . B .
H30 H 0.2532 0.0595 0.2054 0.044 Uiso 1 1 calc R . .
C31 C 0.4164(5) 0.0549(3) 0.2280(4) 0.0251(17) Uani 1 1 d . . .
C32 C 0.5707(6) -0.0327(3) 0.1098(4) 0.040(2) Uani 1 1 d . B .
H32A H 0.6418 -0.0204 0.1407 0.06 Uiso 0.5 1 calc PR . .
H32B H 0.562 -0.019 0.0579 0.06 Uiso 0.5 1 calc PR . .
H32C H 0.566 -0.0754 0.1101 0.06 Uiso 0.5 1 calc PR . .
H32D H 0.5381 -0.0561 0.0651 0.06 Uiso 0.5 1 calc PR . .
H32E H 0.6178 -0.0575 0.1479 0.06 Uiso 0.5 1 calc PR . .
H32F H 0.6139 -0.0012 0.0957 0.06 Uiso 0.5 1 calc PR . .
C33 C 0.1704(6) -0.0102(4) 0.0876(5) 0.056(3) Uani 1 1 d . B .
H33A H 0.1705 -0.0373 0.0462 0.085 Uiso 0.5 1 calc PR . .
H33B H 0.1319 0.0256 0.0673 0.085 Uiso 0.5 1 calc PR . .
H33C H 0.1336 -0.0284 0.123 0.085 Uiso 0.5 1 calc PR . .
H33D H 0.1201 0.0106 0.1115 0.085 Uiso 0.5 1 calc PR . .
H33E H 0.1588 -0.0523 0.0904 0.085 Uiso 0.5 1 calc PR . .
H33F H 0.157 0.0017 0.0347 0.085 Uiso 0.5 1 calc PR . .
C34 C 0.4357(6) 0.0954(3) 0.2933(4) 0.039(2) Uani 1 1 d . B .
H34A H 0.5141 0.1001 0.3143 0.058 Uiso 0.5 1 calc PR . .
H34B H 0.4025 0.0795 0.332 0.058 Uiso 0.5 1 calc PR . .
H34C H 0.4032 0.1334 0.2767 0.058 Uiso 0.5 1 calc PR . .
H34D H 0.3657 0.1086 0.301 0.058 Uiso 0.5 1 calc PR . .
H34E H 0.4774 0.1292 0.2833 0.058 Uiso 0.5 1 calc PR . .
H34F H 0.4767 0.0752 0.3387 0.058 Uiso 0.5 1 calc PR . .
C35 C 0.9511(5) 0.1291(3) 0.2011(4) 0.0212(16) Uani 1 1 d . B .
C36 C 1.0555(5) 0.1553(3) 0.2173(4) 0.0261(17) Uani 1 1 d . . .
C37 C 1.1085(6) 0.1627(3) 0.1597(4) 0.038(2) Uani 1 1 d . B .
H37 H 1.1788 0.1798 0.1718 0.045 Uiso 1 1 calc R . .
C38 C 1.0635(6) 0.1461(3) 0.0852(5) 0.040(2) Uani 1 1 d . . .
C39 C 0.9577(7) 0.1245(3) 0.0697(4) 0.038(2) Uani 1 1 d . B .
H39 H 0.9226 0.115 0.0189 0.046 Uiso 1 1 calc R . .
C40 C 0.9019(6) 0.1162(3) 0.1241(4) 0.0327(19) Uani 1 1 d . . .
C41 C 1.1107(6) 0.1765(3) 0.2952(4) 0.041(2) Uani 1 1 d . B .
H41A H 1.064 0.1686 0.3295 0.061 Uiso 0.5 1 calc PR . .
H41B H 1.1237 0.2185 0.2937 0.061 Uiso 0.5 1 calc PR . .
H41C H 1.1802 0.1562 0.3132 0.061 Uiso 0.5 1 calc PR . .
H41D H 1.1813 0.1936 0.2948 0.061 Uiso 0.5 1 calc PR . .
H41E H 1.1216 0.1437 0.3306 0.061 Uiso 0.5 1 calc PR . .
H41F H 1.065 0.206 0.3111 0.061 Uiso 0.5 1 calc PR . .
C42 C 1.1242(8) 0.1509(4) 0.0244(5) 0.069(3) Uani 1 1 d . B .
H42A H 1.0777 0.1373 -0.0235 0.104 Uiso 0.5 1 calc PR . .
H42B H 1.1901 0.1269 0.0379 0.104 Uiso 0.5 1 calc PR . .
H42C H 1.1444 0.1917 0.0194 0.104 Uiso 0.5 1 calc PR . .
H42D H 1.1971 0.1666 0.0461 0.104 Uiso 0.5 1 calc PR . .
H42E H 1.0847 0.177 -0.0154 0.104 Uiso 0.5 1 calc PR . .
H42F H 1.1304 0.1123 0.0031 0.104 Uiso 0.5 1 calc PR . .
C43 C 0.7856(6) 0.0957(4) 0.1014(4) 0.047(2) Uani 1 1 d . B .
H43A H 0.7573 0.0921 0.1464 0.071 Uiso 0.5 1 calc PR . .
H43B H 0.7821 0.0578 0.0763 0.071 Uiso 0.5 1 calc PR . .
H43C H 0.7416 0.1241 0.0667 0.071 Uiso 0.5 1 calc PR . .
H43D H 0.7634 0.0905 0.0466 0.071 Uiso 0.5 1 calc PR . .
H43E H 0.7386 0.1248 0.1167 0.071 Uiso 0.5 1 calc PR . .
H43F H 0.7791 0.0585 0.1263 0.071 Uiso 0.5 1 calc PR . .
C44 C 0.8731(6) 0.3145(4) 0.3280(5) 0.051(2) Uani 1 1 d . . .
H44A H 0.8645 0.3287 0.3767 0.077 Uiso 1 1 calc R B .
H44B H 0.8955 0.3468 0.3002 0.077 Uiso 1 1 calc R . .
H44C H 0.9286 0.2839 0.3363 0.077 Uiso 1 1 calc R . .
C45 C 0.7681(7) 0.2589(4) 0.1812(5) 0.054(2) Uani 1 1 d . . .
H45A H 0.7018 0.2422 0.1487 0.081 Uiso 1 1 calc R B .
H45B H 0.8254 0.2292 0.1919 0.081 Uiso 1 1 calc R . .
H45C H 0.792 0.292 0.1555 0.081 Uiso 1 1 calc R . .
C46 C 0.6445(6) 0.3480(3) 0.2490(5) 0.049(2) Uani 1 1 d . . .
H46A H 0.6279 0.3623 0.2954 0.073 Uiso 1 1 calc R B .
H46B H 0.577 0.3358 0.2133 0.073 Uiso 1 1 calc R . .
H46C H 0.6789 0.3792 0.2264 0.073 Uiso 1 1 calc R . .
C47 C 0.6899(7) 0.2981(4) 0.4514(5) 0.057(3) Uani 1 1 d . . .
H47A H 0.6854 0.3347 0.4232 0.085 Uiso 1 1 calc R B .
H47B H 0.7663 0.2892 0.4752 0.085 Uiso 1 1 calc R . .
H47C H 0.6496 0.302 0.4905 0.085 Uiso 1 1 calc R . .
C48 C 0.6444(7) 0.1716(3) 0.4474(4) 0.048(2) Uani 1 1 d . . .
H48A H 0.7217 0.1618 0.4653 0.072 Uiso 1 1 calc R B .
H48B H 0.6053 0.1387 0.419 0.072 Uiso 1 1 calc R . .
H48C H 0.6142 0.1801 0.4906 0.072 Uiso 1 1 calc R . .
C49 C 0.4801(7) 0.2537(4) 0.3532(6) 0.066(3) Uani 1 1 d . . .
H49A H 0.469 0.2878 0.3199 0.099 Uiso 1 1 calc R B .
H49B H 0.4516 0.2618 0.3973 0.099 Uiso 1 1 calc R . .
H49C H 0.4418 0.2201 0.3258 0.099 Uiso 1 1 calc R . .
C50 C 0.4944(9) 0.1338(4) 0.0720(4) 0.069(3) Uani 1 1 d D B .
H50A H 0.5515 0.1196 0.0481 0.083 Uiso 1 1 calc R A 1
H50B H 0.453 0.0998 0.0834 0.083 Uiso 1 1 calc R A 1
C51 C 0.4220(13) 0.1745(8) 0.0222(8) 0.089(6) Uani 0.736(16) 1 d PD B 1
H51A H 0.348 0.1577 0.0053 0.107 Uiso 0.736(16) 1 calc PR B 1
H51B H 0.4495 0.183 -0.0228 0.107 Uiso 0.736(16) 1 calc PR B 1
C52 C 0.4196(13) 0.2295(7) 0.0673(8) 0.111(8) Uani 0.736(16) 1 d PD B 1
H52A H 0.4665 0.26 0.0535 0.133 Uiso 0.736(16) 1 calc PR B 1
H52B H 0.3445 0.2448 0.0586 0.133 Uiso 0.736(16) 1 calc PR B 1
C53 C 0.4620(13) 0.2111(6) 0.1474(8) 0.076(6) Uani 0.736(16) 1 d PD B 1
H53A H 0.4963 0.2441 0.1794 0.091 Uiso 0.736(16) 1 calc PR B 1
H53B H 0.4035 0.1945 0.1681 0.091 Uiso 0.736(16) 1 calc PR B 1
C51A C 0.3786(16) 0.1439(15) 0.059(2) 0.066(12) Uiso 0.264(16) 1 d PD B 2
H51C H 0.3423 0.1141 0.0832 0.079 Uiso 0.264(16) 1 calc PR B 2
H51D H 0.3421 0.1466 0.0045 0.079 Uiso 0.264(16) 1 calc PR B 2
C52A C 0.386(3) 0.2011(15) 0.097(2) 0.056(12) Uiso 0.264(16) 1 d PD B 2
H52C H 0.356 0.1971 0.1421 0.067 Uiso 0.264(16) 1 calc PR B 2
H52D H 0.3401 0.2294 0.0627 0.067 Uiso 0.264(16) 1 calc PR B 2
C53A C 0.498(2) 0.2248(9) 0.122(3) 0.057(15) Uiso 0.264(16) 1 d PD B 2
H53C H 0.5237 0.2432 0.0804 0.069 Uiso 0.264(16) 1 calc PR B 2
H53D H 0.5086 0.2513 0.1657 0.069 Uiso 0.264(16) 1 calc PR B 2

loop_
_atom_site_aniso_label
_atom_site_aniso_U_11
_atom_site_aniso_U_22
_atom_site_aniso_U_33
_atom_site_aniso_U_23
_atom_site_aniso_U_13
_atom_site_aniso_U_12
Ca 0.0286(8) 0.0211(8) 0.0277(8) 0.0024(7) 0.0040(7) 0.0023(7)
P1 0.0229(10) 0.0207(10) 0.0214(10) 0.0013(8) 0.0025(8) -0.0013(8)
P2 0.0219(10) 0.0184(10) 0.0231(10) 0.0012(8) 0.0036(8) 0.0006(8)
Si1 0.0433(13) 0.0228(12) 0.0389(13) 0.0052(10) 0.0082(11) 0.0045(10)
Si2 0.0349(13) 0.0323(13) 0.0439(14) -0.0068(10) 0.0149(11) 0.0011(10)
O 0.082(5) 0.041(4) 0.054(4) 0.004(3) -0.029(4) 0.012(3)
N1 0.017(3) 0.026(3) 0.022(3) -0.001(3) -0.002(3) 0.005(3)
N2 0.029(3) 0.028(3) 0.014(3) 0.007(3) 0.005(3) 0.001(3)
N3 0.032(3) 0.018(3) 0.033(3) 0.006(3) 0.008(3) 0.002(3)
C1 0.019(4) 0.024(4) 0.012(4) -0.001(3) 0.001(3) -0.006(3)
C2 0.030(4) 0.018(4) 0.019(4) -0.001(3) -0.011(4) 0.003(3)
C3 0.032(4) 0.037(5) 0.029(4) -0.003(4) 0.006(4) -0.007(4)
C4 0.038(5) 0.045(6) 0.046(5) -0.020(4) 0.007(4) 0.003(4)
C5 0.051(6) 0.038(6) 0.064(6) -0.019(5) 0.014(5) 0.008(5)
C6 0.052(6) 0.018(5) 0.057(6) -0.004(4) 0.005(5) 0.003(4)
C7 0.042(5) 0.027(5) 0.035(5) -0.003(4) 0.000(4) -0.003(4)
C8 0.024(4) 0.028(4) 0.021(4) 0.004(3) 0.002(3) -0.003(3)
C9 0.026(4) 0.037(5) 0.027(4) 0.002(3) 0.007(4) -0.001(4)
C10 0.035(5) 0.050(5) 0.018(4) 0.003(4) 0.004(4) -0.008(4)
C11 0.049(5) 0.050(6) 0.032(5) 0.010(4) 0.008(4) -0.017(4)
C12 0.038(5) 0.048(6) 0.039(5) 0.000(4) 0.011(4) -0.019(4)
C13 0.039(5) 0.032(5) 0.025(4) 0.000(3) 0.002(4) -0.010(4)
C14 0.014(4) 0.020(4) 0.020(4) 0.003(3) 0.003(3) 0.005(3)
C15 0.027(4) 0.028(5) 0.030(4) 0.002(3) 0.001(4) -0.001(4)
C16 0.037(5) 0.024(5) 0.037(5) 0.015(4) 0.006(4) 0.004(4)
C17 0.039(5) 0.021(5) 0.050(5) 0.006(4) 0.014(4) 0.011(4)
C18 0.033(5) 0.034(5) 0.047(5) 0.003(4) 0.018(4) 0.008(4)
C19 0.029(4) 0.022(4) 0.037(5) 0.001(3) 0.010(4) -0.002(3)
C20 0.030(4) 0.013(4) 0.025(4) 0.004(3) 0.002(3) -0.004(3)
C21 0.031(4) 0.025(4) 0.033(4) 0.002(3) -0.003(4) 0.005(3)
C22 0.041(5) 0.039(5) 0.029(5) 0.003(4) -0.017(4) -0.005(4)
C23 0.064(6) 0.025(5) 0.036(5) -0.004(4) -0.011(5) -0.009(4)
C24 0.054(6) 0.028(5) 0.044(5) -0.007(4) 0.005(5) 0.007(4)
C25 0.035(4) 0.021(4) 0.024(4) 0.004(3) 0.003(4) -0.002(3)
C26 0.015(4) 0.025(4) 0.027(4) 0.006(3) -0.003(3) -0.006(3)
C27 0.027(4) 0.021(4) 0.028(4) 0.004(3) -0.003(4) -0.002(3)
C28 0.037(5) 0.034(5) 0.027(4) -0.001(4) -0.006(4) -0.002(4)
C29 0.028(4) 0.028(5) 0.035(5) 0.004(4) -0.003(4) -0.004(4)
C30 0.029(4) 0.033(5) 0.047(5) 0.008(4) 0.006(4) 0.000(4)
C31 0.027(4) 0.024(4) 0.024(4) 0.003(3) 0.006(3) -0.003(3)
C32 0.036(5) 0.051(6) 0.031(5) -0.013(4) 0.005(4) -0.002(4)
C33 0.032(5) 0.047(6) 0.078(7) -0.008(5) -0.012(5) -0.010(4)
C34 0.038(5) 0.039(5) 0.038(5) -0.014(4) 0.009(4) 0.006(4)
C35 0.025(4) 0.015(4) 0.026(4) 0.007(3) 0.011(3) 0.004(3)
C36 0.030(4) 0.016(4) 0.036(4) 0.011(3) 0.015(4) 0.004(3)
C37 0.041(5) 0.026(5) 0.048(5) 0.010(4) 0.014(4) -0.002(4)
C38 0.043(5) 0.033(5) 0.057(6) 0.013(4) 0.035(5) 0.016(4)
C39 0.056(6) 0.041(5) 0.026(4) 0.003(4) 0.025(4) 0.002(4)
C40 0.042(5) 0.026(4) 0.029(4) 0.004(3) 0.008(4) 0.002(4)
C41 0.040(5) 0.039(5) 0.044(5) 0.004(4) 0.011(4) -0.012(4)
C42 0.087(7) 0.068(7) 0.069(7) 0.006(5) 0.047(6) 0.003(6)
C43 0.054(6) 0.063(6) 0.025(4) -0.005(4) 0.009(4) -0.013(5)
C44 0.052(6) 0.043(6) 0.061(6) 0.007(4) 0.020(5) 0.000(4)
C45 0.079(7) 0.033(5) 0.061(6) 0.006(4) 0.037(5) 0.008(5)
C46 0.055(6) 0.030(5) 0.055(6) 0.004(4) 0.002(5) 0.004(4)
C47 0.061(6) 0.051(6) 0.060(6) -0.005(5) 0.019(5) 0.004(5)
C48 0.050(5) 0.050(6) 0.051(6) -0.006(4) 0.025(5) -0.014(4)
C49 0.057(6) 0.048(6) 0.096(8) -0.005(5) 0.025(6) 0.006(5)
C50 0.096(8) 0.066(7) 0.034(5) 0.010(5) -0.007(6) -0.015(6)
C51 0.055(10) 0.136(16) 0.064(11) 0.004(11) -0.009(8) 0.016(11)
C52 0.054(10) 0.097(14) 0.145(17) 0.082(14) -0.044(11) -0.006(10)
C53 0.069(11) 0.035(8) 0.099(13) 0.013(9) -0.026(10) 0.015(8)

loop_
_atom_type_symbol
_atom_type_description
_atom_type_scat_dispersion_real
_atom_type_scat_dispersion_imag
_atom_type_scat_source
C C 0.0033 0.0016 'International Tables Vol C Tables 4.2.6.8 and 6.1.1.4'
H H 0 0 'International Tables Vol C Tables 4.2.6.8 and 6.1.1.4'
Ca Ca 0.2262 0.3064 'International Tables Vol C Tables 4.2.6.8 and 6.1.1.4'
N N 0.0061 0.0033 'International Tables Vol C Tables 4.2.6.8 and 6.1.1.4'
P P 0.1023 0.0942 'International Tables Vol C Tables 4.2.6.8 and 6.1.1.4'
Si Si 0.0817 0.0704 'International Tables Vol C Tables 4.2.6.8 and 6.1.1.4'
O O 0.0106 0.006 'International Tables Vol C Tables 4.2.6.8 and 6.1.1.4'

loop_
_geom_angle_atom_site_label_1
_geom_angle_atom_site_label_2
_geom_angle_atom_site_label_3
_geom_angle
_geom_angle_site_symmetry_1
_geom_angle_site_symmetry_3
_geom_angle_publ_flag
N3 Ca N1 133.1(2) . . ?
N3 Ca O 94.80(19) . . ?
N1 Ca O 84.86(18) . . ?
N3 Ca N2 109.68(19) . . ?
N1 Ca N2 103.31(18) . . ?
O Ca N2 134.1(2) . . ?
N3 Ca C1 105.50(19) . . ?
N1 Ca C1 63.13(18) . . ?
O Ca C1 147.9(2) . . ?
N2 Ca C1 61.30(19) . . ?
N1 P1 C1 107.4(3) . . ?
N1 P1 C8 114.3(3) . . ?
C1 P1 C8 107.5(3) . . ?
N1 P1 C2 111.9(3) . . ?
C1 P1 C2 111.8(3) . . ?
C8 P1 C2 104.0(3) . . ?
N1 P1 Ca 48.4(2) . . ?
C1 P1 Ca 59.2(2) . . ?
C8 P1 Ca 131.3(2) . . ?
C2 P1 Ca 124.7(2) . . ?
N2 P2 C1 106.6(3) . . ?
N2 P2 C20 116.5(3) . . ?
C1 P2 C20 103.8(3) . . ?
N2 P2 C14 114.7(3) . . ?
C1 P2 C14 112.4(3) . . ?
C20 P2 C14 102.4(3) . . ?
N2 P2 Ca 50.2(2) . . ?
C1 P2 Ca 59.1(2) . . ?
C20 P2 Ca 111.3(2) . . ?
C14 P2 Ca 146.3(2) . . ?
N3 Si1 C45 109.5(3) . . ?
N3 Si1 C46 112.9(3) . . ?
C45 Si1 C46 107.4(4) . . ?
N3 Si1 C44 115.8(3) . . ?
C45 Si1 C44 104.8(4) . . ?
C46 Si1 C44 105.9(4) . . ?
N3 Si2 C48 112.7(3) . . ?
N3 Si2 C49 112.9(4) . . ?
C48 Si2 C49 107.2(4) . . ?
N3 Si2 C47 114.0(4) . . ?
C48 Si2 C47 103.7(4) . . ?
C49 Si2 C47 105.6(4) . . ?
C53A O C50 101.2(18) . . ?
C53A O C53 31.3(15) . . ?
C50 O C53 105.1(8) . . ?
C53A O Ca 125.9(15) . . ?
C50 O Ca 130.5(5) . . ?
C53 O Ca 122.7(6) . . ?
C26 N1 P1 126.9(5) . . ?
C26 N1 Ca 130.5(4) . . ?
P1 N1 Ca 101.6(2) . . ?
C35 N2 P2 132.4(5) . . ?
C35 N2 Ca 127.7(4) . . ?
P2 N2 Ca 99.8(3) . . ?
Si2 N3 Si1 123.2(3) . . ?
Si2 N3 Ca 127.2(3) . . ?
Si1 N3 Ca 109.4(3) . . ?
P2 C1 P1 133.2(4) . . ?
P2 C1 Ca 88.4(3) . . ?
P1 C1 Ca 87.6(2) . . ?
C3 C2 C7 117.8(7) . . ?
C3 C2 P1 120.1(6) . . ?
C7 C2 P1 122.0(6) . . ?
C2 C3 C4 121.9(8) . . ?
C5 C4 C3 119.3(8) . . ?
C4 C5 C6 120.9(8) . . ?
C5 C6 C7 119.6(8) . . ?
C6 C7 C2 120.4(8) . . ?
C9 C8 C13 117.2(6) . . ?
C9 C8 P1 122.2(5) . . ?
C13 C8 P1 120.5(5) . . ?
C10 C9 C8 122.3(7) . . ?
C11 C10 C9 119.6(7) . . ?
C12 C11 C10 119.9(7) . . ?
C11 C12 C13 120.5(7) . . ?
C12 C13 C8 120.4(7) . . ?
C19 C14 C15 117.9(6) . . ?
C19 C14 P2 124.7(5) . . ?
C15 C14 P2 117.3(5) . . ?
C16 C15 C14 120.6(7) . . ?
C17 C16 C15 119.8(7) . . ?
C16 C17 C18 121.2(7) . . ?
C17 C18 C19 119.7(7) . . ?
C14 C19 C18 120.9(7) . . ?
C25 C20 C21 116.9(6) . . ?
C25 C20 P2 119.3(5) . . ?
C21 C20 P2 123.8(5) . . ?
C22 C21 C20 120.5(7) . . ?
C23 C22 C21 121.7(7) . . ?
C22 C23 C24 120.1(7) . . ?
C23 C24 C25 119.9(7) . . ?
C24 C25 C20 120.9(7) . . ?
C31 C26 C27 119.5(6) . . ?
C31 C26 N1 117.5(6) . . ?
C27 C26 N1 122.6(6) . . ?
C28 C27 C26 117.3(7) . . ?
C28 C27 C32 119.7(6) . . ?
C26 C27 C32 123.0(6) . . ?
C29 C28 C27 124.0(7) . . ?
C28 C29 C30 116.2(7) . . ?
C28 C29 C33 121.2(7) . . ?
C30 C29 C33 122.7(7) . . ?
C31 C30 C29 123.6(7) . . ?
C30 C31 C26 119.4(6) . . ?
C30 C31 C34 119.7(7) . . ?
C26 C31 C34 120.9(6) . . ?
N2 C35 C36 124.9(6) . . ?
N2 C35 C40 118.1(6) . . ?
C36 C35 C40 116.9(6) . . ?
C37 C36 C35 119.6(7) . . ?
C37 C36 C41 118.6(7) . . ?
C35 C36 C41 121.7(6) . . ?
C36 C37 C38 123.3(7) . . ?
C39 C38 C37 116.0(7) . . ?
C39 C38 C42 121.3(8) . . ?
C37 C38 C42 122.8(8) . . ?
C40 C39 C38 123.1(7) . . ?
C39 C40 C35 120.7(7) . . ?
C39 C40 C43 119.4(7) . . ?
C35 C40 C43 119.8(7) . . ?
C51A C50 C51 48.5(17) . . ?
C51A C50 O 104.9(15) . . ?
C51 C50 O 106.4(9) . . ?
C50 C51 C52 106.7(10) . . ?
C53 C52 C51 104.4(11) . . ?
O C53 C52 102.4(11) . . ?
C50 C51A C52A 97(2) . . ?
C51A C52A C53A 114(3) . . ?
O C53A C52A 92(2) . . ?

loop_
_geom_bond_atom_site_label_1
_geom_bond_atom_site_label_2
_geom_bond_distance
_geom_bond_site_symmetry_2
_geom_bond_publ_flag
Ca N3 2.331(6) . ?
Ca N1 2.411(6) . ?
Ca O 2.433(5) . ?
Ca N2 2.467(6) . ?
Ca C1 2.713(7) . ?
P1 N1 1.609(5) . ?
P1 C1 1.733(6) . ?
P1 C8 1.807(7) . ?
P1 C2 1.830(7) . ?
P2 N2 1.601(5) . ?
P2 C1 1.702(7) . ?
P2 C20 1.818(6) . ?
P2 C14 1.821(6) . ?
Si1 N3 1.693(6) . ?
Si1 C45 1.873(8) . ?
Si1 C46 1.879(7) . ?
Si1 C44 1.882(8) . ?
Si2 N3 1.691(6) . ?
Si2 C48 1.868(8) . ?
Si2 C49 1.874(8) . ?
Si2 C47 1.890(8) . ?
O C53A 1.470(17) . ?
O C50 1.473(8) . ?
O C53 1.480(11) . ?
N1 C26 1.444(8) . ?
N2 C35 1.415(8) . ?
C2 C3 1.380(10) . ?
C2 C7 1.399(9) . ?
C3 C4 1.384(10) . ?
C4 C5 1.360(11) . ?
C5 C6 1.380(11) . ?
C6 C7 1.389(10) . ?
C8 C9 1.386(9) . ?
C8 C13 1.403(9) . ?
C9 C10 1.379(9) . ?
C10 C11 1.377(10) . ?
C11 C12 1.370(10) . ?
C12 C13 1.395(10) . ?
C14 C19 1.375(9) . ?
C14 C15 1.413(9) . ?
C15 C16 1.390(9) . ?
C16 C17 1.351(10) . ?
C17 C18 1.374(10) . ?
C18 C19 1.394(9) . ?
C20 C25 1.402(9) . ?
C20 C21 1.404(9) . ?
C21 C22 1.371(9) . ?
C22 C23 1.347(10) . ?
C23 C24 1.369(10) . ?
C24 C25 1.391(9) . ?
C26 C31 1.408(9) . ?
C26 C27 1.414(9) . ?
C27 C28 1.414(9) . ?
C27 C32 1.491(10) . ?
C28 C29 1.381(10) . ?
C29 C30 1.384(10) . ?
C29 C33 1.506(9) . ?
C30 C31 1.379(9) . ?
C31 C34 1.486(9) . ?
C35 C36 1.418(9) . ?
C35 C40 1.424(9) . ?
C36 C37 1.393(10) . ?
C36 C41 1.506(9) . ?
C37 C38 1.394(10) . ?
C38 C39 1.392(10) . ?
C38 C42 1.505(11) . ?
C39 C40 1.371(10) . ?
C40 C43 1.505(10) . ?
C50 C51A 1.447(16) . ?
C50 C51 1.460(12) . ?
C51 C52 1.513(13) . ?
C52 C53 1.492(13) . ?
C51A C52A 1.481(17) . ?
C52A C53A 1.484(17) . ?
